data_4026230
loop_
_publ_author_name
'Anthony J. Brockway'
'Marcos Gonz\'alez-L\'opez'
'James C. Fettinger'
'Jared T. Shaw'

_publ_section_title
;
 Direct Displacement of Alkoxy Groups of Vinylogous Esters by Grignard
 Reagents
;
_journal_name_full 'Journal of Organic Chemistry'
_journal_page_first 3515
_journal_page_last 3518
_journal_paper_doi 10.1021/jo102537n
_journal_volume 76
_journal_year 2011
_chemical_formula_moiety 'C21 H18 O4'
_chemical_formula_sum 'C21 H18 O4'
_chemical_formula_weight 334.35
_chemical_name_systematic
; 
 ? 
;
_space_group_IT_number 2
_symmetry_cell_setting triclinic
_symmetry_space_group_name_Hall '-P 1'
_symmetry_space_group_name_H-M 'P -1'
_atom_sites_solution_hydrogens geom
_atom_sites_solution_primary direct
_atom_sites_solution_secondary difmap
_audit_creation_method SHELXL-97
_cell_angle_alpha 89.9700(18)
_cell_angle_beta 110.6151(16)
_cell_angle_gamma 90.8135(18)
_cell_formula_units_Z 4
_cell_length_a 10.5715(13)
_cell_length_b 10.8354(13)
_cell_length_c 15.3212(19)
_cell_measurement_reflns_used 4571
_cell_measurement_temperature 90(2)
_cell_measurement_theta_max 27.49
_cell_measurement_theta_min 2.76
_cell_volume 1642.4(3)
_computing_cell_refinement 'SAINT (7.46A) (Bruker, 2006)'
_computing_data_collection 'Apex2 (2.2-0) (Bruker, 2007)'
_computing_data_reduction 'SAINT (7.46A) (Bruker, 2006)'
_computing_molecular_graphics 'SHELXTL 5.1, XP (Sheldrick, 1994)'
_computing_publication_material SHELXL97
_computing_structure_refinement 'SHELXL-97 (Sheldrick, 2008)'
_computing_structure_solution 'SHELXS-97 (Sheldrick, 2008)'
_diffrn_ambient_temperature 90(2)
_diffrn_measured_fraction_theta_full 0.996
_diffrn_measured_fraction_theta_max 0.996
_diffrn_measurement_device_type 'Bruker APEX-II CCD'
_diffrn_measurement_method '\f and \w scans'
_diffrn_radiation_monochromator graphite
_diffrn_radiation_source 'fine-focus sealed tube'
_diffrn_radiation_type MoK\a
_diffrn_radiation_wavelength 0.71073
_diffrn_reflns_av_R_equivalents 0.0000
_diffrn_reflns_av_sigmaI/netI 0.0272
_diffrn_reflns_limit_h_max 12
_diffrn_reflns_limit_h_min -13
_diffrn_reflns_limit_k_max 14
_diffrn_reflns_limit_k_min -14
_diffrn_reflns_limit_l_max 19
_diffrn_reflns_limit_l_min 0
_diffrn_reflns_number 7506
_diffrn_reflns_theta_full 27.49
_diffrn_reflns_theta_max 27.49
_diffrn_reflns_theta_min 2.76
_exptl_absorpt_coefficient_mu 0.093
_exptl_absorpt_correction_T_max 0.9887
_exptl_absorpt_correction_T_min 0.9399
_exptl_absorpt_correction_type 'Twinabs, multi-scan'
_exptl_absorpt_process_details 'TWINABS V2008/3 (Sheldrick, 2008)'
_exptl_crystal_colour Colourless
_exptl_crystal_density_diffrn 1.352
_exptl_crystal_description Plate
_exptl_crystal_F_000 704
_exptl_crystal_size_max 0.67
_exptl_crystal_size_mid 0.35
_exptl_crystal_size_min 0.17
_refine_diff_density_max 0.365
_refine_diff_density_min -0.238
_refine_diff_density_rms 0.058
_refine_ls_extinction_method none
_refine_ls_goodness_of_fit_ref 1.050
_refine_ls_hydrogen_treatment refall
_refine_ls_matrix_type full
_refine_ls_number_parameters 596
_refine_ls_number_reflns 7506
_refine_ls_number_restraints 0
_refine_ls_restrained_S_all 1.050
_refine_ls_R_factor_all 0.0488
_refine_ls_R_factor_gt 0.0404
_refine_ls_shift/su_max 0.000
_refine_ls_shift/su_mean 0.000
_refine_ls_structure_factor_coef Fsqd
_refine_ls_weighting_details 'calc w=1/[\s^2^(Fo^2^)+(0.0722P)^2^+0.2156P] where P=(Fo^2^+2Fc^2^)/3'
_refine_ls_weighting_scheme calc
_refine_ls_wR_factor_gt 0.1094
_refine_ls_wR_factor_ref 0.1142
_reflns_number_gt 6431
_reflns_number_total 7506
_reflns_threshold_expression >2sigma(I)
_cod_data_source_file jo102537n_si_001.cif
_cod_data_source_block tw51
_cod_database_code 4026230

loop_
_symmetry_equiv_pos_as_xyz
'x, y, z'
'-x, -y, -z'

loop_
_atom_site_label
_atom_site_type_symbol
_atom_site_fract_x
_atom_site_fract_y
_atom_site_fract_z
_atom_site_U_iso_or_equiv
_atom_site_adp_type
_atom_site_occupancy
_atom_site_symmetry_multiplicity
_atom_site_calc_flag
O1 O -0.00760(10) 0.66798(10) 0.33385(8) 0.0227(2) Uani 1 1 d
O2 O 0.69386(10) 0.35487(9) 0.76402(7) 0.0182(2) Uani 1 1 d
O3 O 0.62299(10) 0.20341(9) 0.66290(7) 0.0177(2) Uani 1 1 d
O4 O 0.10297(10) 0.26612(9) 0.45439(8) 0.0222(2) Uani 1 1 d
O5 O -0.01817(10) 1.14560(10) 0.91120(8) 0.0247(2) Uani 1 1 d
O6 O 0.10923(10) 0.75040(9) 0.84607(8) 0.0205(2) Uani 1 1 d
O7 O 0.69860(10) 0.86240(9) 0.82687(7) 0.0179(2) Uani 1 1 d
O8 O 0.63930(10) 0.70736(9) 0.89718(7) 0.0172(2) Uani 1 1 d
C1 C 0.02590(16) 0.79679(14) 0.33355(11) 0.0243(3) Uani 1 1 d
H1A H 0.044(2) 0.8379(18) 0.3966(15) 0.034(5) Uiso 1 1 d
H1B H -0.0546(19) 0.8319(17) 0.2875(14) 0.030(5) Uiso 1 1 d
H1C H 0.109(2) 0.8066(18) 0.3171(15) 0.036(5) Uiso 1 1 d
C2 C 0.08827(14) 0.59529(13) 0.39360(10) 0.0171(3) Uani 1 1 d
C3 C 0.21359(14) 0.63600(12) 0.45055(9) 0.0154(3) Uani 1 1 d
H3 H 0.2433(16) 0.7191(16) 0.4507(12) 0.018(4) Uiso 1 1 d
C4 C 0.30494(13) 0.55125(12) 0.50975(9) 0.0137(3) Uani 1 1 d
C5 C 0.27122(13) 0.42274(12) 0.50987(9) 0.0139(3) Uani 1 1 d
C6 C 0.37002(13) 0.34050(12) 0.56761(9) 0.0138(3) Uani 1 1 d
C7 C 0.34382(13) 0.20429(12) 0.56882(10) 0.0142(3) Uani 1 1 d
C8 C 0.35303(14) 0.12758(13) 0.49840(10) 0.0194(3) Uani 1 1 d
H8 H 0.3746(18) 0.1622(16) 0.4447(13) 0.024(4) Uiso 1 1 d
C9 C 0.33407(15) 0.00098(13) 0.50211(11) 0.0212(3) Uani 1 1 d
H9 H 0.3451(19) -0.0517(18) 0.4521(15) 0.036(5) Uiso 1 1 d
C10 C 0.30447(14) -0.04974(13) 0.57641(11) 0.0196(3) Uani 1 1 d
H10 H 0.2903(18) -0.1374(17) 0.5788(13) 0.025(4) Uiso 1 1 d
C11 C 0.43084(13) 0.59534(12) 0.57224(9) 0.0139(3) Uani 1 1 d
H11 H 0.4501(16) 0.6838(15) 0.5752(12) 0.015(4) Uiso 1 1 d
C12 C 0.52192(13) 0.51787(12) 0.63154(9) 0.0134(3) Uani 1 1 d
C13 C 0.65136(14) 0.56283(12) 0.70454(10) 0.0156(3) Uani 1 1 d
H13A H 0.6426(16) 0.6490(15) 0.7223(12) 0.014(4) Uiso 1 1 d
H13B H 0.7269(18) 0.5553(16) 0.6817(13) 0.022(4) Uiso 1 1 d
C14 C 0.67714(15) 0.48156(13) 0.78922(10) 0.0177(3) Uani 1 1 d
H14A H 0.7631(16) 0.5022(14) 0.8388(12) 0.014(4) Uiso 1 1 d
H14B H 0.6024(16) 0.4865(14) 0.8133(12) 0.017(4) Uiso 1 1 d
C15 C 0.60417(13) 0.30748(12) 0.68406(9) 0.0140(3) Uani 1 1 d
C16 C 0.49325(13) 0.38889(12) 0.62706(9) 0.0131(3) Uani 1 1 d
C17 C 0.13643(13) 0.38660(12) 0.45029(10) 0.0161(3) Uani 1 1 d
C18 C -0.03122(15) 0.22643(15) 0.40103(11) 0.0229(3) Uani 1 1 d
H18A H -0.0981(19) 0.2746(17) 0.4198(14) 0.030(5) Uiso 1 1 d
H18B H -0.0331(18) 0.1402(18) 0.4134(14) 0.027(5) Uiso 1 1 d
H18C H -0.0481(19) 0.2367(17) 0.3330(15) 0.031(5) Uiso 1 1 d
C19 C 0.04895(14) 0.47004(13) 0.39418(10) 0.0179(3) Uani 1 1 d
H19 H -0.0410(19) 0.4478(16) 0.3520(14) 0.027(5) Uiso 1 1 d
C20 C 0.31402(14) 0.15272(12) 0.64279(10) 0.0159(3) Uani 1 1 d
H20 H 0.3072(17) 0.2036(15) 0.6925(12) 0.018(4) Uiso 1 1 d
C21 C 0.29357(14) 0.02628(13) 0.64623(10) 0.0186(3) Uani 1 1 d
H21 H 0.2753(18) -0.0096(16) 0.6994(14) 0.023(5) Uiso 1 1 d
C22 C 0.00414(17) 1.27602(16) 0.91987(13) 0.0280(3) Uani 1 1 d
H22A H 0.086(2) 1.2981(18) 0.9746(16) 0.038(6) Uiso 1 1 d
H22B H -0.0769(19) 1.3103(17) 0.9270(14) 0.030(5) Uiso 1 1 d
H22C H 0.0179(18) 1.3097(17) 0.8610(14) 0.026(5) Uiso 1 1 d
C23 C 0.08341(14) 1.07660(14) 0.90206(10) 0.0181(3) Uani 1 1 d
C24 C 0.20747(14) 1.12176(13) 0.90787(9) 0.0161(3) Uani 1 1 d
H24 H 0.2336(16) 1.2052(16) 0.9215(12) 0.017(4) Uiso 1 1 d
C25 C 0.30370(13) 1.04060(12) 0.89483(9) 0.0144(3) Uani 1 1 d
C26 C 0.27571(13) 0.91162(12) 0.87863(9) 0.0136(3) Uani 1 1 d
C27 C 0.37874(13) 0.83322(12) 0.87001(9) 0.0133(3) Uani 1 1 d
C28 C 0.35712(13) 0.69700(12) 0.85832(9) 0.0141(3) Uani 1 1 d
C29 C 0.33279(13) 0.64358(13) 0.77117(10) 0.0152(3) Uani 1 1 d
H29 H 0.3354(16) 0.6946(15) 0.7195(13) 0.018(4) Uiso 1 1 d
C30 C 0.30493(13) 0.51744(13) 0.75747(10) 0.0171(3) Uani 1 1 d
H30 H 0.2863(18) 0.4818(16) 0.6964(13) 0.020(4) Uiso 1 1 d
C31 C 0.30337(15) 0.44405(13) 0.83132(11) 0.0201(3) Uani 1 1 d
H31 H 0.2791(17) 0.3575(16) 0.8201(13) 0.024(4) Uiso 1 1 d
C32 C 0.14051(13) 0.87071(13) 0.86980(9) 0.0160(3) Uani 1 1 d
C33 C -0.02791(16) 0.70968(16) 0.82453(13) 0.0270(3) Uani 1 1 d
H33A H -0.0543(19) 0.7158(17) 0.8792(14) 0.030(5) Uiso 1 1 d
H33B H -0.0276(16) 0.6228(16) 0.8100(12) 0.016(4) Uiso 1 1 d
H33C H -0.0906(19) 0.7570(18) 0.7716(15) 0.033(5) Uiso 1 1 d
C34 C 0.04912(14) 0.95058(14) 0.88255(10) 0.0187(3) Uani 1 1 d
H34 H -0.0424(18) 0.9193(16) 0.8797(13) 0.027(5) Uiso 1 1 d
C35 C 0.33140(15) 0.49609(14) 0.91929(11) 0.0216(3) Uani 1 1 d
H35 H 0.3331(17) 0.4463(16) 0.9712(13) 0.023(4) Uiso 1 1 d
C36 C 0.35775(14) 0.62207(13) 0.93242(10) 0.0189(3) Uani 1 1 d
H36 H 0.3729(18) 0.6559(16) 0.9930(14) 0.023(4) Uiso 1 1 d
C37 C 0.49965(13) 0.88724(12) 0.86999(9) 0.0129(3) Uani 1 1 d
C38 C 0.52245(13) 1.01680(12) 0.87863(9) 0.0135(3) Uani 1 1 d
C39 C 0.64842(13) 1.06715(12) 0.86617(10) 0.0155(3) Uani 1 1 d
H39A H 0.7255(17) 1.0619(14) 0.9247(13) 0.015(4) Uiso 1 1 d
H39B H 0.6371(16) 1.1513(15) 0.8460(12) 0.016(4) Uiso 1 1 d
C40 C 0.67374(14) 0.98925(13) 0.79250(10) 0.0165(3) Uani 1 1 d
H40A H 0.5940(17) 0.9869(15) 0.7357(13) 0.017(4) Uiso 1 1 d
H40B H 0.7559(18) 1.0139(16) 0.7795(13) 0.023(4) Uiso 1 1 d
C41 C 0.61396(13) 0.81037(12) 0.86620(9) 0.0139(3) Uani 1 1 d
C42 C 0.42827(13) 1.08992(12) 0.89404(9) 0.0141(3) Uani 1 1 d
H42 H 0.4428(16) 1.1774(15) 0.9025(12) 0.015(4) Uiso 1 1 d

loop_
_atom_site_aniso_label
_atom_site_aniso_U_11
_atom_site_aniso_U_22
_atom_site_aniso_U_33
_atom_site_aniso_U_23
_atom_site_aniso_U_13
_atom_site_aniso_U_12
O1 0.0190(5) 0.0228(5) 0.0217(5) 0.0044(4) 0.0012(4) 0.0033(4)
O2 0.0182(5) 0.0133(5) 0.0188(5) -0.0001(4) 0.0011(4) 0.0005(4)
O3 0.0189(5) 0.0137(5) 0.0206(5) 0.0009(4) 0.0072(4) 0.0007(4)
O4 0.0169(5) 0.0177(5) 0.0265(6) 0.0007(4) 0.0010(4) -0.0065(4)
O5 0.0180(5) 0.0284(6) 0.0304(6) 0.0000(5) 0.0116(5) 0.0062(4)
O6 0.0142(5) 0.0205(5) 0.0270(6) -0.0024(4) 0.0076(4) -0.0050(4)
O7 0.0167(5) 0.0157(5) 0.0249(5) 0.0047(4) 0.0117(4) 0.0024(4)
O8 0.0180(5) 0.0136(5) 0.0190(5) 0.0019(4) 0.0053(4) 0.0011(3)
C1 0.0249(8) 0.0207(7) 0.0229(8) 0.0056(6) 0.0026(6) 0.0040(6)
C2 0.0176(6) 0.0202(7) 0.0139(6) 0.0023(5) 0.0058(5) 0.0044(5)
C3 0.0190(6) 0.0133(6) 0.0144(6) 0.0006(5) 0.0066(5) 0.0004(5)
C4 0.0151(6) 0.0145(6) 0.0135(6) -0.0002(5) 0.0074(5) 0.0001(5)
C5 0.0149(6) 0.0152(6) 0.0122(6) -0.0008(5) 0.0056(5) -0.0015(5)
C6 0.0167(6) 0.0135(6) 0.0133(6) -0.0017(5) 0.0081(5) -0.0022(5)
C7 0.0115(6) 0.0139(6) 0.0160(6) -0.0008(5) 0.0033(5) -0.0018(5)
C8 0.0209(7) 0.0194(7) 0.0207(7) -0.0028(6) 0.0113(6) -0.0054(5)
C9 0.0217(7) 0.0178(7) 0.0265(8) -0.0076(6) 0.0117(6) -0.0031(5)
C10 0.0165(6) 0.0115(6) 0.0292(8) -0.0011(6) 0.0063(6) -0.0032(5)
C11 0.0177(6) 0.0118(6) 0.0140(6) 0.0005(5) 0.0076(5) -0.0014(5)
C12 0.0146(6) 0.0145(6) 0.0130(6) -0.0012(5) 0.0072(5) -0.0016(5)
C13 0.0155(6) 0.0131(6) 0.0171(6) -0.0010(5) 0.0046(5) -0.0030(5)
C14 0.0189(7) 0.0143(6) 0.0170(7) -0.0014(5) 0.0029(6) -0.0007(5)
C15 0.0142(6) 0.0137(6) 0.0145(6) 0.0020(5) 0.0057(5) -0.0026(5)
C16 0.0148(6) 0.0133(6) 0.0120(6) 0.0008(5) 0.0057(5) -0.0002(5)
C17 0.0167(6) 0.0165(6) 0.0159(6) -0.0013(5) 0.0069(5) -0.0029(5)
C18 0.0194(7) 0.0244(8) 0.0225(8) -0.0012(6) 0.0046(6) -0.0089(6)
C19 0.0145(6) 0.0229(7) 0.0152(6) -0.0013(5) 0.0039(5) -0.0018(5)
C20 0.0146(6) 0.0156(6) 0.0172(7) -0.0020(5) 0.0053(5) -0.0028(5)
C21 0.0182(6) 0.0183(7) 0.0185(7) 0.0024(6) 0.0055(6) -0.0030(5)
C22 0.0240(8) 0.0286(8) 0.0314(9) -0.0034(7) 0.0095(7) 0.0090(6)
C23 0.0160(6) 0.0249(7) 0.0140(6) 0.0032(5) 0.0057(5) 0.0054(5)
C24 0.0175(6) 0.0170(7) 0.0137(6) 0.0009(5) 0.0054(5) 0.0024(5)
C25 0.0148(6) 0.0177(6) 0.0098(6) 0.0014(5) 0.0034(5) 0.0013(5)
C26 0.0135(6) 0.0178(6) 0.0095(6) 0.0010(5) 0.0040(5) -0.0005(5)
C27 0.0139(6) 0.0158(6) 0.0097(6) 0.0020(5) 0.0036(5) -0.0003(5)
C28 0.0102(6) 0.0156(6) 0.0157(6) 0.0011(5) 0.0037(5) -0.0006(5)
C29 0.0138(6) 0.0162(6) 0.0160(7) 0.0025(5) 0.0058(5) 0.0006(5)
C30 0.0134(6) 0.0180(7) 0.0196(7) -0.0028(5) 0.0055(5) -0.0005(5)
C31 0.0175(6) 0.0133(6) 0.0282(8) 0.0009(6) 0.0063(6) -0.0023(5)
C32 0.0156(6) 0.0187(7) 0.0125(6) 0.0024(5) 0.0038(5) -0.0010(5)
C33 0.0170(7) 0.0305(9) 0.0357(9) -0.0049(7) 0.0125(7) -0.0095(6)
C34 0.0133(6) 0.0262(7) 0.0174(7) 0.0022(6) 0.0064(5) -0.0005(5)
C35 0.0215(7) 0.0196(7) 0.0220(7) 0.0079(6) 0.0054(6) -0.0014(5)
C36 0.0188(7) 0.0206(7) 0.0160(7) 0.0020(6) 0.0045(5) -0.0030(5)
C37 0.0131(6) 0.0145(6) 0.0109(6) 0.0008(5) 0.0040(5) 0.0003(5)
C38 0.0137(6) 0.0160(6) 0.0106(6) 0.0019(5) 0.0040(5) -0.0011(5)
C39 0.0144(6) 0.0140(6) 0.0180(7) 0.0017(5) 0.0056(5) -0.0019(5)
C40 0.0168(6) 0.0147(6) 0.0198(7) 0.0047(5) 0.0085(6) 0.0004(5)
C41 0.0127(6) 0.0144(6) 0.0144(6) -0.0006(5) 0.0046(5) -0.0018(5)
C42 0.0161(6) 0.0131(6) 0.0123(6) 0.0010(5) 0.0042(5) -0.0001(5)

loop_
_atom_type_symbol
_atom_type_description
_atom_type_scat_dispersion_real
_atom_type_scat_dispersion_imag
_atom_type_scat_source
C C 0.0033 0.0016 'International Tables Vol C Tables 4.2.6.8 and 6.1.1.4'
H H 0.0000 0.0000 'International Tables Vol C Tables 4.2.6.8 and 6.1.1.4'
O O 0.0106 0.0060 'International Tables Vol C Tables 4.2.6.8 and 6.1.1.4'

loop_
_geom_angle_atom_site_label_1
_geom_angle_atom_site_label_2
_geom_angle_atom_site_label_3
_geom_angle
C2 O1 C1 116.52(11)
C15 O2 C14 118.54(10)
C17 O4 C18 118.23(11)
C23 O5 C22 116.85(12)
C32 O6 C33 118.30(11)
C41 O7 C40 118.53(10)
O1 C1 H1A 112.5(11)
O1 C1 H1B 103.8(11)
H1A C1 H1B 109.5(16)
O1 C1 H1C 109.4(11)
H1A C1 H1C 108.2(16)
H1B C1 H1C 113.6(17)
O1 C2 C3 124.73(13)
O1 C2 C19 114.56(12)
C3 C2 C19 120.70(12)
C2 C3 C4 119.52(12)
C2 C3 H3 122.5(10)
C4 C3 H3 118.0(10)
C11 C4 C3 119.11(12)
C11 C4 C5 119.26(12)
C3 C4 C5 121.60(12)
C6 C5 C4 119.11(12)
C6 C5 C17 124.85(12)
C4 C5 C17 116.04(12)
C16 C6 C5 119.00(12)
C16 C6 C7 118.83(12)
C5 C6 C7 122.13(12)
C20 C7 C8 119.32(12)
C20 C7 C6 119.73(12)
C8 C7 C6 120.92(12)
C9 C8 C7 120.50(13)
C9 C8 H8 118.6(10)
C7 C8 H8 120.9(10)
C8 C9 C10 119.76(13)
C8 C9 H9 118.5(12)
C10 C9 H9 121.7(12)
C21 C10 C9 120.04(13)
C21 C10 H10 120.0(11)
C9 C10 H10 120.0(11)
C12 C11 C4 121.50(12)
C12 C11 H11 119.6(10)
C4 C11 H11 118.8(9)
C11 C12 C16 119.43(12)
C11 C12 C13 122.94(12)
C16 C12 C13 117.60(12)
C12 C13 C14 107.31(11)
C12 C13 H13A 110.5(9)
C14 C13 H13A 108.9(10)
C12 C13 H13B 110.3(11)
C14 C13 H13B 109.0(11)
H13A C13 H13B 110.7(14)
O2 C14 C13 109.05(12)
O2 C14 H14A 104.1(9)
C13 C14 H14A 112.1(10)
O2 C14 H14B 110.5(9)
C13 C14 H14B 110.9(10)
H14A C14 H14B 110.0(14)
O3 C15 O2 117.30(12)
O3 C15 C16 125.08(12)
O2 C15 C16 117.57(11)
C6 C16 C12 121.40(12)
C6 C16 C15 121.63(12)
C12 C16 C15 116.85(11)
O4 C17 C19 122.83(12)
O4 C17 C5 115.68(12)
C19 C17 C5 121.49(12)
O4 C18 H18A 110.0(11)
O4 C18 H18B 104.7(11)
H18A C18 H18B 113.3(16)
O4 C18 H18C 110.0(11)
H18A C18 H18C 110.6(16)
H18B C18 H18C 108.0(16)
C17 C19 C2 120.56(13)
C17 C19 H19 123.2(11)
C2 C19 H19 116.2(11)
C21 C20 C7 120.34(13)
C21 C20 H20 118.6(10)
C7 C20 H20 121.1(10)
C20 C21 C10 120.03(13)
C20 C21 H21 119.9(11)
C10 C21 H21 120.0(11)
O5 C22 H22A 111.7(12)
O5 C22 H22B 106.0(11)
H22A C22 H22B 110.6(17)
O5 C22 H22C 109.6(10)
H22A C22 H22C 107.9(16)
H22B C22 H22C 111.0(15)
O5 C23 C24 124.94(13)
O5 C23 C34 114.07(12)
C24 C23 C34 120.97(13)
C23 C24 C25 119.50(13)
C23 C24 H24 122.8(10)
C25 C24 H24 117.6(10)
C42 C25 C24 119.04(12)
C42 C25 C26 119.32(12)
C24 C25 C26 121.59(12)
C25 C26 C27 119.17(12)
C25 C26 C32 115.98(12)
C27 C26 C32 124.84(12)
C37 C27 C26 118.65(12)
C37 C27 C28 120.13(11)
C26 C27 C28 121.19(11)
C29 C28 C36 119.12(12)
C29 C28 C27 119.49(12)
C36 C28 C27 121.37(12)
C28 C29 C30 120.43(13)
C28 C29 H29 119.8(10)
C30 C29 H29 119.8(10)
C31 C30 C29 119.95(13)
C31 C30 H30 120.4(10)
C29 C30 H30 119.7(10)
C30 C31 C35 119.98(13)
C30 C31 H31 119.1(11)
C35 C31 H31 120.9(11)
O6 C32 C34 122.31(12)
O6 C32 C26 116.30(12)
C34 C32 C26 121.37(13)
O6 C33 H33A 110.7(12)
O6 C33 H33B 104.7(10)
H33A C33 H33B 107.1(15)
O6 C33 H33C 111.3(11)
H33A C33 H33C 110.6(16)
H33B C33 H33C 112.2(15)
C32 C34 C23 120.45(13)
C32 C34 H34 120.1(10)
C23 C34 H34 119.4(10)
C36 C35 C31 119.86(13)
C36 C35 H35 119.2(11)
C31 C35 H35 120.9(11)
C35 C36 C28 120.61(14)
C35 C36 H36 118.0(10)
C28 C36 H36 121.3(11)
C27 C37 C38 121.69(12)
C27 C37 C41 121.37(11)
C38 C37 C41 116.85(11)
C42 C38 C37 119.28(12)
C42 C38 C39 123.16(12)
C37 C38 C39 117.52(11)
C38 C39 C40 107.21(11)
C38 C39 H39A 110.3(10)
C40 C39 H39A 109.7(10)
C38 C39 H39B 111.0(10)
C40 C39 H39B 109.2(10)
H39A C39 H39B 109.4(14)
O7 C40 C39 108.45(11)
O7 C40 H40A 107.2(10)
C39 C40 H40A 110.5(10)
O7 C40 H40B 104.8(10)
C39 C40 H40B 113.8(11)
H40A C40 H40B 111.6(15)
O8 C41 O7 117.39(12)
O8 C41 C37 125.58(12)
O7 C41 C37 117.00(11)
C38 C42 C25 121.50(12)
C38 C42 H42 120.9(10)
C25 C42 H42 117.5(10)

loop_
_geom_bond_atom_site_label_1
_geom_bond_atom_site_label_2
_geom_bond_distance
O1 C2 1.3617(17)
O1 C1 1.4355(19)
O2 C15 1.3536(17)
O2 C14 1.4561(17)
O3 C15 1.2117(16)
O4 C17 1.3549(16)
O4 C18 1.4255(17)
O5 C23 1.3641(17)
O5 C22 1.428(2)
O6 C32 1.3581(17)
O6 C33 1.4320(17)
O7 C41 1.3589(16)
O7 C40 1.4655(16)
O8 C41 1.2088(16)
C1 H1A 1.02(2)
C1 H1B 0.98(2)
C1 H1C 1.00(2)
C2 C3 1.3714(19)
C2 C19 1.415(2)
C3 C4 1.4163(19)
C3 H3 0.949(17)
C4 C11 1.4148(18)
C4 C5 1.4326(18)
C5 C6 1.4291(19)
C5 C17 1.4442(18)
C6 C16 1.3955(18)
C6 C7 1.4991(18)
C7 C20 1.3933(19)
C7 C8 1.393(2)
C8 C9 1.388(2)
C8 H8 1.000(19)
C9 C10 1.393(2)
C9 H9 1.00(2)
C10 C21 1.388(2)
C10 H10 0.962(18)
C11 C12 1.3651(19)
C11 H11 0.975(16)
C12 C16 1.4223(18)
C12 C13 1.5049(18)
C13 C14 1.513(2)
C13 H13A 0.987(16)
C13 H13B 0.983(18)
C14 H14A 0.981(16)
C14 H14B 0.984(17)
C15 C16 1.4910(18)
C17 C19 1.369(2)
C18 H18A 1.00(2)
C18 H18B 0.954(19)
C18 H18C 1.00(2)
C19 H19 0.970(19)
C20 C21 1.3879(19)
C20 H20 0.964(18)
C21 H21 0.981(19)
C22 H22A 1.00(2)
C22 H22B 0.98(2)
C22 H22C 1.03(2)
C23 C24 1.3663(19)
C23 C34 1.413(2)
C24 C25 1.4203(18)
C24 H24 0.943(17)
C25 C42 1.4181(18)
C25 C26 1.4279(19)
C26 C27 1.4330(18)
C26 C32 1.4503(18)
C27 C37 1.3984(18)
C27 C28 1.4915(18)
C28 C29 1.3924(19)
C28 C36 1.3935(19)
C29 C30 1.3944(19)
C29 H29 0.974(18)
C30 C31 1.387(2)
C30 H30 0.965(19)
C31 C35 1.392(2)
C31 H31 0.968(18)
C32 C34 1.3702(19)
C33 H33A 0.97(2)
C33 H33B 0.967(17)
C33 H33C 1.00(2)
C34 H34 1.007(19)
C35 C36 1.390(2)
C35 H35 0.956(19)
C36 H36 0.957(19)
C37 C38 1.4193(18)
C37 C41 1.4952(17)
C38 C42 1.3648(18)
C38 C39 1.5053(18)
C39 C40 1.5094(19)
C39 H39A 0.979(18)
C39 H39B 0.959(17)
C40 H40A 0.976(18)
C40 H40B 0.990(18)
C42 H42 0.959(16)
